data_2205129
loop_
_publ_author_name
'Fan, Ning-Juan'
'Li, Dong-Hong'
'Jiang, Xiao-Ming'
'Zhang, Yong-Bin'
'Guo, Wei'
'Xia, Chi-Zhong'

_publ_section_title
;
 Ethyl 2-acetyl-3-[2-(1<i>H</i>-indol-3-yl)ethylamino]propenoate
;
_journal_issue 2
_journal_name_full 'Acta Crystallographica Section E'
_journal_page_first o373
_journal_page_last o374
_journal_paper_doi 10.1107/S1600536805001261
_journal_volume 61
_journal_year 2005
_chemical_formula_iupac 'C17 H20 N2 O3'
_chemical_formula_moiety 'C17 H20 N2 O3'
_chemical_formula_sum 'C17 H20 N2 O3'
_chemical_formula_weight 300.35
_chemical_name_common
;
 Ethyl 2-aceto-3-tryptamino-2-propenoate
;
_chemical_name_systematic
;
Ethyl 2-acetyl-3-[2-(1H-indol-3-yl)ethylamino]propenoate
;
_space_group_IT_number 2
_symmetry_cell_setting triclinic
_symmetry_space_group_name_Hall '-P 1'
_symmetry_space_group_name_H-M 'P -1'
_atom_sites_solution_hydrogens geom
_atom_sites_solution_primary direct
_atom_sites_solution_secondary difmap
_audit_creation_method SHELXL-97
_cell_angle_alpha 79.941(3)
_cell_angle_beta 71.597(3)
_cell_angle_gamma 89.332(3)
_cell_formula_units_Z 2
_cell_length_a 8.4342(18)
_cell_length_b 9.391(2)
_cell_length_c 10.360(2)
_cell_measurement_reflns_used 1672
_cell_measurement_temperature 183(2)
_cell_measurement_theta_max 26.913
_cell_measurement_theta_min 2.548
_cell_volume 765.8(3)
_computing_cell_refinement 'SAINT (Bruker, 2000)'
_computing_data_collection 'SMART (Bruker, 2000)'
_computing_data_reduction SAINT
_computing_molecular_graphics 'SHELXTL/PC (Sheldrick, 1999)'
_computing_publication_material SHELXTL/PC
_computing_structure_refinement 'SHELXL97 (Sheldrick, 1997)'
_computing_structure_solution 'SHELXS97 (Sheldrick, 1997)'
_diffrn_ambient_temperature 183(2)
_diffrn_measured_fraction_theta_full 0.981
_diffrn_measured_fraction_theta_max 0.981
_diffrn_measurement_device_type 'Bruker SMART 1K CCD area-detector'
_diffrn_measurement_method '\f and \w'
_diffrn_radiation_monochromator graphite
_diffrn_radiation_source 'fine-focus sealed tube'
_diffrn_radiation_type MoK\a
_diffrn_radiation_wavelength 0.71073
_diffrn_reflns_av_R_equivalents 0.0149
_diffrn_reflns_av_sigmaI/netI 0.0340
_diffrn_reflns_limit_h_max 8
_diffrn_reflns_limit_h_min -10
_diffrn_reflns_limit_k_max 11
_diffrn_reflns_limit_k_min -10
_diffrn_reflns_limit_l_max 12
_diffrn_reflns_limit_l_min -12
_diffrn_reflns_number 3165
_diffrn_reflns_theta_full 25.01
_diffrn_reflns_theta_max 25.01
_diffrn_reflns_theta_min 2.11
_diffrn_standards_decay_% 0
_diffrn_standards_number 0
_exptl_absorpt_coefficient_mu 0.090
_exptl_absorpt_correction_T_max 0.973
_exptl_absorpt_correction_T_min 0.494
_exptl_absorpt_correction_type multi-scan
_exptl_absorpt_process_details '(SADABS; Sheldrick, 1996)'
_exptl_crystal_colour colorless
_exptl_crystal_density_diffrn 1.303
_exptl_crystal_density_method 'not measured'
_exptl_crystal_description block
_exptl_crystal_F_000 320
_exptl_crystal_size_max 0.40
_exptl_crystal_size_mid 0.30
_exptl_crystal_size_min 0.30
_refine_diff_density_max 0.195
_refine_diff_density_min -0.177
_refine_ls_extinction_method none
_refine_ls_goodness_of_fit_ref 1.014
_refine_ls_hydrogen_treatment constr
_refine_ls_matrix_type full
_refine_ls_number_parameters 201
_refine_ls_number_reflns 2636
_refine_ls_number_restraints 0
_refine_ls_restrained_S_all 1.014
_refine_ls_R_factor_all 0.0531
_refine_ls_R_factor_gt 0.0429
_refine_ls_shift/su_max 0.000
_refine_ls_shift/su_mean 0.000
_refine_ls_structure_factor_coef Fsqd
_refine_ls_weighting_details 'calc w = 1/[\s^2^(Fo^2^)+(0.0645P)^2^] where P = (Fo^2^+2Fc^2^)/3'
_refine_ls_weighting_scheme calc
_refine_ls_wR_factor_gt 0.1054
_refine_ls_wR_factor_ref 0.1108
_reflns_number_gt 2154
_reflns_number_total 2636
_reflns_threshold_expression I>2\s(I)
_cod_data_source_file ob6457.cif
_cod_data_source_block I
_cod_depositor_comments
;
The following automatic conversions were performed:
'_symmetry_cell_setting' value 'Triclinic' changed to 'triclinic'
according to '/home/saulius/struct/CIF-dictionaries/cif_core.dic'
dictionary named 'cif_core.dic' version 2.4.1 from 2010-06-29.

Automatic conversion script
Id: cif_fix_enum 1527 2010-12-29 10:47:43Z saulius 

The following automatic conversions were performed:

'_symmetry_cell_setting' value 'Triclinic' changed to 'triclinic'
according to /home/saulius/struct/CIF-dictionaries/cif_core.dic
dictionary named 'cif_core.dic' version 2.4.1 from 2010-06-29.

Automatic conversion script
Id: cif_fix_values 1715 2011-07-08 13:25:40Z adriana 
;
_cod_database_code 2205129
_cod_database_fobs_code 2205129

loop_
_symmetry_equiv_pos_as_xyz
'x, y, z'
'-x, -y, -z'

loop_
_atom_site_label
_atom_site_fract_x
_atom_site_fract_y
_atom_site_fract_z
_atom_site_U_iso_or_equiv
_atom_site_adp_type
_atom_site_calc_flag
_atom_site_refinement_flags
_atom_site_occupancy
_atom_site_type_symbol
O1 0.06078(13) 0.61983(13) 0.36769(12) 0.0367(3) Uani d . 1 O
O2 0.46298(15) 0.82821(13) 0.03923(12) 0.0410(3) Uani d . 1 O
O3 0.60063(15) 0.62634(12) 0.06465(12) 0.0412(3) Uani d . 1 O
N1 0.40414(17) -0.04562(14) 0.78771(13) 0.0311(3) Uani d . 1 N
H1 0.4528 -0.0584 0.8523 0.037 Uiso calc R 1 H
N2 0.28535(16) 0.43809(14) 0.41933(13) 0.0306(3) Uani d . 1 N
H2 0.1776 0.4533 0.4450 0.037 Uiso calc R 1 H
C1 0.25980(19) -0.08463(17) 0.64843(15) 0.0268(4) Uani d . 1 C
C2 0.1666(2) -0.16850(19) 0.59696(17) 0.0342(4) Uani d . 1 C
H2A 0.1292 -0.1273 0.5218 0.041 Uiso calc R 1 H
C3 0.1301(2) -0.31164(19) 0.65694(18) 0.0383(4) Uani d . 1 C
H3 0.0666 -0.3696 0.6227 0.046 Uiso calc R 1 H
C4 0.1841(2) -0.37327(19) 0.76675(18) 0.0378(4) Uani d . 1 C
H4 0.1562 -0.4725 0.8064 0.045 Uiso calc R 1 H
C5 0.2772(2) -0.29412(18) 0.81940(17) 0.0330(4) Uani d . 1 C
H5 0.3147 -0.3369 0.8940 0.040 Uiso calc R 1 H
C6 0.3140(2) -0.14922(17) 0.75912(16) 0.0283(4) Uani d . 1 C
C7 0.31928(19) 0.06404(17) 0.61249(15) 0.0266(4) Uani d . 1 C
C8 0.4058(2) 0.08124(17) 0.69889(16) 0.0294(4) Uani d . 1 C
H8 0.4605 0.1694 0.6981 0.035 Uiso calc R 1 H
C9 0.2874(2) 0.17564(17) 0.50269(16) 0.0296(4) Uani d . 1 C
H9A 0.1662 0.1742 0.5150 0.036 Uiso calc R 1 H
H9B 0.3465 0.1510 0.4110 0.036 Uiso calc R 1 H
C10 0.3451(2) 0.32607(17) 0.50645(17) 0.0313(4) Uani d . 1 C
H10A 0.3046 0.3430 0.6030 0.038 Uiso calc R 1 H
H10B 0.4689 0.3330 0.4754 0.038 Uiso calc R 1 H
C11 0.3809(2) 0.51711(17) 0.30607(16) 0.0289(4) Uani d . 1 C
H11 0.4937 0.4903 0.2744 0.035 Uiso calc R 1 H
C12 0.3377(2) 0.63612(17) 0.22580(16) 0.0272(4) Uani d . 1 C
C13 0.1716(2) 0.69010(18) 0.26918(17) 0.0291(4) Uani d . 1 C
C14 0.1296(2) 0.8319(2) 0.19874(19) 0.0457(5) Uani d . 1 C
H14A 0.0102 0.8470 0.2389 0.069 Uiso calc R 1 H
H14B 0.1557 0.8311 0.0998 0.069 Uiso calc R 1 H
H14C 0.1955 0.9105 0.2115 0.069 Uiso calc R 1 H
C15 0.4675(2) 0.70816(18) 0.10318(17) 0.0302(4) Uani d . 1 C
C16 0.7388(2) 0.6907(2) -0.05471(19) 0.0468(5) Uani d . 1 C
H16A 0.6946 0.7461 -0.1253 0.056 Uiso calc R 1 H
H16B 0.8064 0.6132 -0.0955 0.056 Uiso calc R 1 H
C17 0.8469(2) 0.7888(2) -0.0164(2) 0.0508(5) Uani d . 1 C
H17A 0.7828 0.8706 0.0158 0.076 Uiso calc R 1 H
H17B 0.9438 0.8248 -0.0974 0.076 Uiso calc R 1 H
H17C 0.8853 0.7355 0.0575 0.076 Uiso calc R 1 H

loop_
_atom_site_aniso_label
_atom_site_aniso_U_11
_atom_site_aniso_U_22
_atom_site_aniso_U_33
_atom_site_aniso_U_12
_atom_site_aniso_U_13
_atom_site_aniso_U_23
O1 0.0294(7) 0.0336(7) 0.0420(7) 0.0007(5) -0.0084(6) 0.0010(6)
O2 0.0388(7) 0.0389(8) 0.0384(7) 0.0013(6) -0.0135(6) 0.0133(6)
O3 0.0342(7) 0.0335(7) 0.0431(7) 0.0035(6) 0.0022(6) -0.0007(6)
N1 0.0376(8) 0.0273(8) 0.0315(8) 0.0026(6) -0.0172(6) -0.0016(6)
N2 0.0270(8) 0.0252(8) 0.0351(8) 0.0009(6) -0.0080(6) 0.0031(6)
C1 0.0251(9) 0.0256(9) 0.0262(8) 0.0032(7) -0.0037(7) -0.0037(7)
C2 0.0339(10) 0.0346(10) 0.0352(9) 0.0019(8) -0.0127(8) -0.0064(8)
C3 0.0365(10) 0.0313(10) 0.0465(11) -0.0034(8) -0.0097(9) -0.0114(8)
C4 0.0368(10) 0.0235(10) 0.0450(11) 0.0017(8) -0.0039(8) -0.0023(8)
C5 0.0352(10) 0.0268(10) 0.0326(9) 0.0072(8) -0.0072(8) -0.0013(7)
C6 0.0269(9) 0.0264(9) 0.0284(9) 0.0051(7) -0.0044(7) -0.0051(7)
C7 0.0272(9) 0.0242(9) 0.0254(8) 0.0034(7) -0.0051(7) -0.0032(7)
C8 0.0333(10) 0.0226(9) 0.0304(9) 0.0011(7) -0.0084(7) -0.0028(7)
C9 0.0325(9) 0.0268(9) 0.0286(9) 0.0034(7) -0.0105(7) -0.0012(7)
C10 0.0338(10) 0.0260(9) 0.0326(9) 0.0020(7) -0.0126(8) 0.0025(7)
C11 0.0275(9) 0.0253(9) 0.0341(9) -0.0003(7) -0.0095(7) -0.0064(7)
C12 0.0287(9) 0.0224(9) 0.0308(9) 0.0004(7) -0.0116(7) -0.0013(7)
C13 0.0323(10) 0.0255(9) 0.0307(9) 0.0001(7) -0.0132(8) -0.0022(7)
C14 0.0404(11) 0.0407(12) 0.0475(11) 0.0136(9) -0.0092(9) 0.0050(9)
C15 0.0321(10) 0.0300(10) 0.0308(9) -0.0015(7) -0.0146(7) -0.0021(8)
C16 0.0393(11) 0.0458(12) 0.0416(11) 0.0013(9) 0.0039(9) -0.0038(9)
C17 0.0430(12) 0.0435(12) 0.0540(12) 0.0014(9) -0.0018(10) -0.0031(10)

loop_
_atom_type_symbol
_atom_type_description
_atom_type_scat_dispersion_real
_atom_type_scat_dispersion_imag
_atom_type_scat_source
C C 0.0033 0.0016 'International Tables Vol C Tables 4.2.6.8 and 6.1.1.4'
H H 0.0000 0.0000 'International Tables Vol C Tables 4.2.6.8 and 6.1.1.4'
N N 0.0061 0.0033 'International Tables Vol C Tables 4.2.6.8 and 6.1.1.4'
O O 0.0106 0.0060 'International Tables Vol C Tables 4.2.6.8 and 6.1.1.4'

loop_
_geom_angle_atom_site_label_1
_geom_angle_atom_site_label_2
_geom_angle_atom_site_label_3
_geom_angle
_geom_angle_publ_flag
C15 O3 C16 116.60(13) no
C6 N1 C8 108.48(13) no
C6 N1 H1 125.8 ?
C8 N1 H1 125.8 ?
C11 N2 C10 124.21(14) no
C11 N2 H2 117.9 ?
C10 N2 H2 117.9 ?
C2 C1 C6 119.13(15) ?
C2 C1 C7 133.74(15) ?
C6 C1 C7 107.13(14) ?
C3 C2 C1 118.77(16) ?
C3 C2 H2A 120.6 ?
C1 C2 H2A 120.6 ?
C2 C3 C4 121.22(17) ?
C2 C3 H3 119.4 ?
C4 C3 H3 119.4 ?
C5 C4 C3 121.56(16) ?
C5 C4 H4 119.2 ?
C3 C4 H4 119.2 ?
C4 C5 C6 117.35(16) ?
C4 C5 H5 121.3 ?
C6 C5 H5 121.3 ?
N1 C6 C5 130.51(15) ?
N1 C6 C1 107.51(14) ?
C5 C6 C1 121.97(16) ?
C8 C7 C1 106.03(14) ?
C8 C7 C9 127.97(15) ?
C1 C7 C9 125.99(14) ?
C7 C8 N1 110.85(15) ?
C7 C8 H8 124.6 ?
N1 C8 H8 124.6 ?
C7 C9 C10 112.27(13) ?
C7 C9 H9A 109.1 ?
C10 C9 H9A 109.1 ?
C7 C9 H9B 109.1 ?
C10 C9 H9B 109.1 ?
H9A C9 H9B 107.9 ?
N2 C10 C9 112.55(13) ?
N2 C10 H10A 109.1 ?
C9 C10 H10A 109.1 ?
N2 C10 H10B 109.1 ?
C9 C10 H10B 109.1 ?
H10A C10 H10B 107.8 ?
N2 C11 C12 127.75(15) ?
N2 C11 H11 116.1 ?
C12 C11 H11 116.1 ?
C11 C12 C13 120.30(14) ?
C11 C12 C15 117.70(15) ?
C13 C12 C15 121.88(14) ?
O1 C13 C12 120.02(14) no
O1 C13 C14 118.46(15) no
C12 C13 C14 121.52(15) ?
C13 C14 H14A 109.5 ?
C13 C14 H14B 109.5 ?
H14A C14 H14B 109.5 ?
C13 C14 H14C 109.5 ?
H14A C14 H14C 109.5 ?
H14B C14 H14C 109.5 ?
O2 C15 O3 121.37(15) no
O2 C15 C12 126.07(16) no
O3 C15 C12 112.56(14) no
O3 C16 C17 111.25(16) no
O3 C16 H16A 109.4 ?
C17 C16 H16A 109.4 ?
O3 C16 H16B 109.4 ?
C17 C16 H16B 109.4 ?
H16A C16 H16B 108.0 ?
C16 C17 H17A 109.5 ?
C16 C17 H17B 109.5 ?
H17A C17 H17B 109.5 ?
C16 C17 H17C 109.5 ?
H17A C17 H17C 109.5 ?
H17B C17 H17C 109.5 ?

loop_
_geom_bond_atom_site_label_1
_geom_bond_atom_site_label_2
_geom_bond_distance
_geom_bond_publ_flag
O1 C13 1.2358(19) y
O2 C15 1.2105(19) yes
O3 C15 1.347(2) y
O3 C16 1.448(2) y
N1 C6 1.368(2) y
N1 C8 1.369(2) y
N1 H1 0.8800 ?
N2 C11 1.2998(19) y
N2 C10 1.4556(19) y
N2 H2 0.8800 ?
C1 C2 1.396(2) ?
C1 C6 1.405(2) ?
C1 C7 1.434(2) ?
C2 C3 1.373(2) ?
C2 H2A 0.9500 ?
C3 C4 1.389(3) ?
C3 H3 0.9500 ?
C4 C5 1.375(3) ?
C4 H4 0.9500 ?
C5 C6 1.389(2) ?
C5 H5 0.9500 ?
C7 C8 1.351(2) ?
C7 C9 1.495(2) ?
C8 H8 0.9500 ?
C9 C10 1.510(2) ?
C9 H9A 0.9900 ?
C9 H9B 0.9900 ?
C10 H10A 0.9900 ?
C10 H10B 0.9900 ?
C11 C12 1.389(2) ?
C11 H11 0.9500 ?
C12 C13 1.445(2) ?
C12 C15 1.452(2) ?
C13 C14 1.498(2) ?
C14 H14A 0.9800 ?
C14 H14B 0.9800 ?
C14 H14C 0.9800 ?
C16 C17 1.487(3) ?
C16 H16A 0.9900 ?
C16 H16B 0.9900 ?
C17 H17A 0.9800 ?
C17 H17B 0.9800 ?
C17 H17C 0.9800 ?

loop_
_geom_hbond_atom_site_label_D
_geom_hbond_atom_site_label_H
_geom_hbond_atom_site_label_A
_geom_hbond_site_symmetry_A
_geom_hbond_distance_DH
_geom_hbond_distance_HA
_geom_hbond_distance_DA
_geom_hbond_angle_DHA
_geom_hbond_publ_flag
N2 H2 O1 . 0.88 2.02 2.6518(17) 128 y
N2 H2 O1 2_566 0.88 2.32 3.0393(18) 139 y
N1 H1 O2 1_546 0.88 2.07 2.8572(17) 149 y

loop_
_geom_torsion_atom_site_label_1
_geom_torsion_atom_site_label_2
_geom_torsion_atom_site_label_3
_geom_torsion_atom_site_label_4
_geom_torsion
_geom_torsion_publ_flag
C6 C1 C2 C3 0.4(2) ?
C7 C1 C2 C3 -179.90(17) ?
C1 C2 C3 C4 -0.1(3) ?
C2 C3 C4 C5 -0.4(3) ?
C3 C4 C5 C6 0.5(3) ?
C8 N1 C6 C5 179.64(17) ?
C8 N1 C6 C1 0.56(18) ?
C4 C5 C6 N1 -179.16(16) ?
C4 C5 C6 C1 -0.2(2) ?
C2 C1 C6 N1 178.92(14) ?
C7 C1 C6 N1 -0.87(18) ?
C2 C1 C6 C5 -0.3(2) ?
C7 C1 C6 C5 179.95(14) ?
C2 C1 C7 C8 -178.90(17) ?
C6 C1 C7 C8 0.85(17) ?
C2 C1 C7 C9 2.1(3) ?
C6 C1 C7 C9 -178.20(15) ?
C1 C7 C8 N1 -0.52(18) ?
C9 C7 C8 N1 178.50(15) ?
C6 N1 C8 C7 -0.02(19) ?
C8 C7 C9 C10 -7.7(2) ?
C1 C7 C9 C10 171.15(15) yes
C11 N2 C10 C9 -110.86(18) yes
C7 C9 C10 N2 -168.51(13) yes
C10 N2 C11 C12 -172.13(15) yes
N2 C11 C12 C13 3.3(3) ?
N2 C11 C12 C15 179.56(15) ?
C11 C12 C13 O1 -9.6(2) ?
C15 C12 C13 O1 174.32(15) ?
C11 C12 C13 C14 169.43(16) ?
C15 C12 C13 C14 -6.7(2) ?
C16 O3 C15 O2 1.4(2) ?
C16 O3 C15 C12 -178.38(14) ?
C11 C12 C15 O2 -163.19(16) ?
C13 C12 C15 O2 13.0(3) ?
C11 C12 C15 O3 16.6(2) ?
C13 C12 C15 O3 -167.24(14) ?
C15 O3 C16 C17 81.2(2) ?

loop_
_cod_related_entry_id
_cod_related_entry_database
_cod_related_entry_code
1 ChemSpider 26598462
